data_2020935
loop_
_publ_author_name
'Han, Delong'
'Andres, Benjamin'
'Spannenberg, Anke'
'Beweries, Torsten'

_publ_section_title
;
 Synthesis and coordination chemistry of the PPN ligand
 2-[bis(diisopropylphosphanyl)methyl]-6-methylpyridine
;
_journal_coeditor_code OV3095
_journal_issue 11
_journal_name_full 'Acta Crystallographica Section C'
_journal_page_first 917
_journal_page_last 922
_journal_paper_doi 10.1107/S205322961701261X
_journal_volume 73
_journal_year 2017
_chemical_formula_iupac '[Mn Br (C19 H35 N P2) (C O)3]'
_chemical_formula_moiety 'C22 H35 Br Mn N O3 P2'
_chemical_formula_sum 'C22 H35 Br Mn N O3 P2'
_chemical_formula_weight 558.30
_chemical_name_systematic
;
{2-[Bis(diisopropylphosphanyl)methyl]-6-methylpyridine-\
\k^2^<i>P</i>,<i>P</i>'}bromidotricarbonylmanganese(I)
;
_space_group_crystal_system monoclinic
_space_group_IT_number 14
_space_group_name_Hall '-P 2yn'
_space_group_name_H-M_alt 'P 1 21/n 1'
_symmetry_space_group_name_Hall '-P 2yn'
_symmetry_space_group_name_H-M 'P 1 21/n 1'
_atom_sites_solution_hydrogens geom
_audit_creation_method SHELXL-2014/7
_cell_angle_alpha 90
_cell_angle_beta 96.0732(8)
_cell_angle_gamma 90
_cell_formula_units_Z 4
_cell_length_a 10.6732(5)
_cell_length_b 15.6935(8)
_cell_length_c 15.1651(7)
_cell_measurement_reflns_used 9776
_cell_measurement_temperature 150(2)
_cell_measurement_theta_max 30.53
_cell_measurement_theta_min 2.32
_cell_volume 2525.9(2)
_computing_cell_refinement
;
SAINT (Bruker, 2013)
;
_computing_data_collection
;
APEX2 (Bruker, 2014)
;
_computing_data_reduction
;
SAINT (Bruker, 2013)
;
_computing_molecular_graphics
;
XP in SHELXTL (Sheldrick, 2015)
;
_computing_publication_material
;
publCIF (Westrip, 2010)
;
_computing_structure_refinement
;
SHELXL-2014/7 (Sheldrick, 2015)
;
_computing_structure_solution
;
SHELXS97 (Sheldrick, 2015)
;
_diffrn_ambient_temperature 150(2)
_diffrn_detector_area_resol_mean 8.3333
_diffrn_measured_fraction_theta_full 1.000
_diffrn_measured_fraction_theta_max 1.000
_diffrn_measurement_device_type 'Bruker APEXII CCD area-detector'
_diffrn_measurement_method '\f and \w'
_diffrn_radiation_type MoK\a
_diffrn_radiation_wavelength 0.71073
_diffrn_reflns_av_R_equivalents 0.0194
_diffrn_reflns_limit_h_max 13
_diffrn_reflns_limit_h_min -13
_diffrn_reflns_limit_k_max 20
_diffrn_reflns_limit_k_min -20
_diffrn_reflns_limit_l_max 19
_diffrn_reflns_limit_l_min -19
_diffrn_reflns_number 38793
_diffrn_reflns_theta_full 25.242
_diffrn_reflns_theta_max 26.999
_diffrn_reflns_theta_min 1.873
_exptl_absorpt_coefficient_mu 2.254
_exptl_absorpt_correction_T_max 0.56
_exptl_absorpt_correction_T_min 0.47
_exptl_absorpt_correction_type multi-scan
_exptl_absorpt_process_details
;
(SADABS; Bruker, 2014)
;
_exptl_crystal_colour yellow
_exptl_crystal_density_diffrn 1.468
_exptl_crystal_description prism
_exptl_crystal_F_000 1152
_exptl_crystal_size_max 0.468
_exptl_crystal_size_mid 0.450
_exptl_crystal_size_min 0.290
_refine_diff_density_max 1.265
_refine_diff_density_min -1.132
_refine_ls_extinction_method none
_refine_ls_goodness_of_fit_ref 1.019
_refine_ls_hydrogen_treatment constr
_refine_ls_matrix_type full
_refine_ls_number_parameters 280
_refine_ls_number_reflns 5516
_refine_ls_number_restraints 0
_refine_ls_restrained_S_all 1.019
_refine_ls_R_factor_all 0.0277
_refine_ls_R_factor_gt 0.0250
_refine_ls_shift/su_max 0.001
_refine_ls_shift/su_mean 0.000
_refine_ls_structure_factor_coef Fsqd
_refine_ls_weighting_details 'w = 1/[\s^2^(Fo^2^)+(0.0327P)^2^+2.4763P] where P=(Fo^2^+2Fc^2^)/3'
_refine_ls_weighting_scheme calc
_refine_ls_wR_factor_gt 0.0643
_refine_ls_wR_factor_ref 0.0661
_reflns_number_gt 5115
_reflns_number_total 5516
_reflns_threshold_expression I>2\s(I)
_cod_data_source_file ov3095sup1.cif
_cod_data_source_block 4
_cod_database_code 2020935
_shelx_space_group_comment
;
The symmetry employed for this shelxl refinement is uniquely defined
by the following loop, which should always be used as a source of
symmetry information in preference to the above space-group names.
They are only intended as comments.
;

loop_
_space_group_symop_operation_xyz
'x, y, z'
'-x+1/2, y+1/2, -z+1/2'
'-x, -y, -z'
'x-1/2, -y-1/2, z-1/2'

loop_
_atom_site_type_symbol
_atom_site_label
_atom_site_fract_x
_atom_site_fract_y
_atom_site_fract_z
_atom_site_U_iso_or_equiv
_atom_site_adp_type
_atom_site_calc_flag
_atom_site_occupancy
Br Br1 0.86271(2) 0.15244(2) 0.75598(2) 0.02870(6) Uani d 1
C C1 0.76352(15) 0.31049(11) 0.91915(11) 0.0174(3) Uani d 1
H H1 0.7497 0.3231 0.8542 0.021 Uiso calc 1
C C2 0.71734(15) 0.38884(11) 0.96330(11) 0.0182(3) Uani d 1
C C3 0.68219(16) 0.46122(11) 0.91389(12) 0.0220(3) Uani d 1
H H3 0.6800 0.4606 0.8511 0.026 Uiso calc 1
C C4 0.65049(17) 0.53407(12) 0.95777(14) 0.0265(4) Uani d 1
H H4 0.6276 0.5847 0.9257 0.032 Uiso calc 1
C C5 0.65259(17) 0.53195(12) 1.04890(14) 0.0269(4) Uani d 1
H H5 0.6332 0.5816 1.0806 0.032 Uiso calc 1
C C6 0.68347(16) 0.45599(12) 1.09402(12) 0.0228(4) Uani d 1
C C7 0.6795(2) 0.44925(15) 1.19237(13) 0.0333(4) Uani d 1
H H7A 0.5923 0.4409 1.2052 0.050 Uiso calc 1
H H7B 0.7128 0.5018 1.2209 0.050 Uiso calc 1
H H7C 0.7309 0.4007 1.2153 0.050 Uiso calc 1
C C8 0.99883(17) 0.30789(12) 1.05249(12) 0.0238(4) Uani d 1
H H8 0.9412 0.2848 1.0946 0.029 Uiso calc 1
C C9 1.12674(19) 0.26387(14) 1.07379(14) 0.0332(4) Uani d 1
H H9A 1.1865 0.2862 1.0347 0.050 Uiso calc 1
H H9B 1.1168 0.2023 1.0645 0.050 Uiso calc 1
H H9C 1.1586 0.2749 1.1357 0.050 Uiso calc 1
C C10 1.01451(19) 0.40360(13) 1.07148(14) 0.0313(4) Uani d 1
H H10A 1.0338 0.4126 1.1354 0.047 Uiso calc 1
H H10B 0.9362 0.4334 1.0507 0.047 Uiso calc 1
H H10C 1.0835 0.4260 1.0405 0.047 Uiso calc 1
C C11 1.02520(19) 0.34353(12) 0.86686(13) 0.0272(4) Uani d 1
H H11 1.0665 0.3893 0.9056 0.033 Uiso calc 1
C C12 1.13191(19) 0.29164(14) 0.83270(15) 0.0332(4) Uani d 1
H H12A 1.0959 0.2471 0.7923 0.050 Uiso calc 1
H H12B 1.1829 0.2653 0.8829 0.050 Uiso calc 1
H H12C 1.1850 0.3294 0.8010 0.050 Uiso calc 1
C C13 0.9474(2) 0.38844(14) 0.79116(15) 0.0357(5) Uani d 1
H H13A 1.0027 0.4235 0.7584 0.054 Uiso calc 1
H H13B 0.8845 0.4249 0.8150 0.054 Uiso calc 1
H H13C 0.9047 0.3460 0.7512 0.054 Uiso calc 1
C C14 0.62604(18) 0.19279(11) 1.03665(12) 0.0236(4) Uani d 1
H H14 0.6889 0.2175 1.0833 0.028 Uiso calc 1
C C15 0.6082(2) 0.09909(13) 1.06248(14) 0.0333(4) Uani d 1
H H15A 0.5943 0.0958 1.1252 0.050 Uiso calc 1
H H15B 0.6838 0.0665 1.0525 0.050 Uiso calc 1
H H15C 0.5352 0.0753 1.0261 0.050 Uiso calc 1
C C16 0.50324(19) 0.24226(13) 1.04172(14) 0.0316(4) Uani d 1
H H16A 0.4341 0.2129 1.0064 0.047 Uiso calc 1
H H16B 0.5122 0.2999 1.0184 0.047 Uiso calc 1
H H16C 0.4849 0.2456 1.1036 0.047 Uiso calc 1
C C17 0.57238(17) 0.19128(13) 0.83652(12) 0.0248(4) Uani d 1
H H17 0.6186 0.1867 0.7827 0.030 Uiso calc 1
C C18 0.5001(2) 0.10751(15) 0.83992(17) 0.0398(5) Uani d 1
H H18A 0.4457 0.1099 0.8880 0.060 Uiso calc 1
H H18B 0.5599 0.0603 0.8505 0.060 Uiso calc 1
H H18C 0.4483 0.0986 0.7834 0.060 Uiso calc 1
C C19 0.48371(19) 0.26722(14) 0.81859(15) 0.0338(5) Uani d 1
H H19A 0.4338 0.2598 0.7611 0.051 Uiso calc 1
H H19B 0.5332 0.3197 0.8178 0.051 Uiso calc 1
H H19C 0.4272 0.2709 0.8654 0.051 Uiso calc 1
C C20 1.05195(18) 0.10106(11) 0.91269(11) 0.0231(4) Uani d 1
C C21 0.90914(17) 0.11645(11) 1.03912(12) 0.0231(4) Uani d 1
C C22 0.82297(18) 0.02603(12) 0.90060(12) 0.0265(4) Uani d 1
Mn Mn1 0.88897(2) 0.13251(2) 0.92200(2) 0.01672(7) Uani d 1
N N1 0.71680(14) 0.38578(9) 1.05191(10) 0.0204(3) Uani d 1
O O1 1.15471(13) 0.08261(9) 0.90860(10) 0.0323(3) Uani d 1
O O2 0.92268(15) 0.10661(9) 1.11372(9) 0.0319(3) Uani d 1
O O3 0.78116(16) -0.04005(9) 0.88575(11) 0.0414(4) Uani d 1
P P1 0.93236(4) 0.27707(3) 0.93926(3) 0.01703(9) Uani d 1
P P2 0.69669(4) 0.20131(3) 0.93074(3) 0.01628(9) Uani d 1

loop_
_atom_site_aniso_label
_atom_site_aniso_U_11
_atom_site_aniso_U_22
_atom_site_aniso_U_33
_atom_site_aniso_U_12
_atom_site_aniso_U_13
_atom_site_aniso_U_23
Br1 0.02552(10) 0.04377(12) 0.01665(9) 0.00896(8) 0.00157(7) -0.00067(7)
C1 0.0176(7) 0.0164(8) 0.0182(7) 0.0011(6) 0.0023(6) 0.0023(6)
C2 0.0143(7) 0.0169(8) 0.0235(8) -0.0002(6) 0.0026(6) 0.0001(6)
C3 0.0182(8) 0.0207(8) 0.0276(9) 0.0019(6) 0.0046(7) 0.0043(7)
C4 0.0206(8) 0.0178(8) 0.0419(11) 0.0024(7) 0.0066(8) 0.0052(8)
C5 0.0199(8) 0.0207(9) 0.0411(11) -0.0001(7) 0.0082(7) -0.0073(8)
C6 0.0157(8) 0.0255(9) 0.0275(9) -0.0033(7) 0.0043(7) -0.0059(7)
C7 0.0319(10) 0.0400(12) 0.0285(10) 0.0005(9) 0.0054(8) -0.0085(9)
C8 0.0249(9) 0.0226(9) 0.0231(8) -0.0032(7) -0.0010(7) -0.0033(7)
C9 0.0294(10) 0.0336(11) 0.0336(10) 0.0018(8) -0.0116(8) -0.0055(8)
C10 0.0300(10) 0.0246(10) 0.0391(11) -0.0069(8) 0.0027(8) -0.0087(8)
C11 0.0276(9) 0.0251(9) 0.0308(10) -0.0024(7) 0.0117(8) 0.0032(7)
C12 0.0234(9) 0.0364(11) 0.0422(12) 0.0015(8) 0.0143(8) 0.0052(9)
C13 0.0399(12) 0.0344(11) 0.0361(11) 0.0085(9) 0.0196(9) 0.0133(9)
C14 0.0299(9) 0.0204(9) 0.0223(8) -0.0018(7) 0.0114(7) -0.0012(7)
C15 0.0451(12) 0.0228(10) 0.0350(10) -0.0046(8) 0.0183(9) 0.0034(8)
C16 0.0311(10) 0.0292(10) 0.0375(11) -0.0005(8) 0.0180(8) -0.0041(8)
C17 0.0178(8) 0.0312(10) 0.0248(9) 0.0018(7) -0.0006(7) -0.0054(7)
C18 0.0294(11) 0.0354(12) 0.0529(14) -0.0051(9) -0.0041(9) -0.0149(10)
C19 0.0230(9) 0.0397(12) 0.0371(11) 0.0074(8) -0.0049(8) -0.0009(9)
C20 0.0287(9) 0.0202(8) 0.0196(8) 0.0043(7) -0.0013(7) -0.0001(7)
C21 0.0258(9) 0.0152(8) 0.0276(9) 0.0008(7) -0.0011(7) -0.0008(7)
C22 0.0278(9) 0.0239(9) 0.0260(9) 0.0063(7) -0.0052(7) -0.0019(7)
Mn1 0.01885(13) 0.01605(13) 0.01478(12) 0.00353(9) -0.00050(9) -0.00087(9)
N1 0.0188(7) 0.0206(7) 0.0219(7) -0.0003(6) 0.0029(5) -0.0002(6)
O1 0.0248(7) 0.0337(8) 0.0383(8) 0.0106(6) 0.0031(6) 0.0014(6)
O2 0.0471(9) 0.0270(7) 0.0209(7) -0.0013(6) 0.0008(6) 0.0008(5)
O3 0.0465(9) 0.0214(7) 0.0525(10) -0.0018(6) -0.0119(7) -0.0063(7)
P1 0.01598(19) 0.0173(2) 0.0180(2) 0.00095(15) 0.00251(15) 0.00128(15)
P2 0.0167(2) 0.0154(2) 0.01706(19) 0.00041(15) 0.00292(15) -0.00067(15)

loop_
_atom_type_symbol
_atom_type_description
_atom_type_scat_dispersion_real
_atom_type_scat_dispersion_imag
_atom_type_scat_source
C C 0.0033 0.0016 'International Tables Vol C Tables 4.2.6.8 and 6.1.1.4'
H H 0.0000 0.0000 'International Tables Vol C Tables 4.2.6.8 and 6.1.1.4'
N N 0.0061 0.0033 'International Tables Vol C Tables 4.2.6.8 and 6.1.1.4'
O O 0.0106 0.0060 'International Tables Vol C Tables 4.2.6.8 and 6.1.1.4'
P P 0.1023 0.0942 'International Tables Vol C Tables 4.2.6.8 and 6.1.1.4'
Mn Mn 0.3368 0.7283 'International Tables Vol C Tables 4.2.6.8 and 6.1.1.4'
Br Br -0.2901 2.4595 'International Tables Vol C Tables 4.2.6.8 and 6.1.1.4'

loop_
_geom_angle_atom_site_label_1
_geom_angle_atom_site_label_2
_geom_angle_atom_site_label_3
_geom_angle
C2 C1 P1 120.72(12)
C2 C1 P2 124.01(12)
P1 C1 P2 95.63(8)
C2 C1 H1 104.8
P1 C1 H1 104.8
P2 C1 H1 104.8
N1 C2 C3 122.55(16)
N1 C2 C1 116.79(15)
C3 C2 C1 120.62(15)
C4 C3 C2 118.82(17)
C4 C3 H3 120.6
C2 C3 H3 120.6
C5 C4 C3 118.89(17)
C5 C4 H4 120.6
C3 C4 H4 120.6
C4 C5 C6 119.28(17)
C4 C5 H5 120.4
C6 C5 H5 120.4
N1 C6 C5 121.94(17)
N1 C6 C7 116.91(17)
C5 C6 C7 121.15(17)
C6 C7 H7A 109.5
C6 C7 H7B 109.5
H7A C7 H7B 109.5
C6 C7 H7C 109.5
H7A C7 H7C 109.5
H7B C7 H7C 109.5
C9 C8 C10 108.92(16)
C9 C8 P1 108.84(13)
C10 C8 P1 116.94(14)
C9 C8 H8 107.2
C10 C8 H8 107.2
P1 C8 H8 107.2
C8 C9 H9A 109.5
C8 C9 H9B 109.5
H9A C9 H9B 109.5
C8 C9 H9C 109.5
H9A C9 H9C 109.5
H9B C9 H9C 109.5
C8 C10 H10A 109.5
C8 C10 H10B 109.5
H10A C10 H10B 109.5
C8 C10 H10C 109.5
H10A C10 H10C 109.5
H10B C10 H10C 109.5
C13 C11 C12 110.95(17)
C13 C11 P1 114.91(14)
C12 C11 P1 111.11(13)
C13 C11 H11 106.4
C12 C11 H11 106.4
P1 C11 H11 106.4
C11 C12 H12A 109.5
C11 C12 H12B 109.5
H12A C12 H12B 109.5
C11 C12 H12C 109.5
H12A C12 H12C 109.5
H12B C12 H12C 109.5
C11 C13 H13A 109.5
C11 C13 H13B 109.5
H13A C13 H13B 109.5
C11 C13 H13C 109.5
H13A C13 H13C 109.5
H13B C13 H13C 109.5
C16 C14 C15 109.99(16)
C16 C14 P2 115.87(13)
C15 C14 P2 111.27(13)
C16 C14 H14 106.4
C15 C14 H14 106.4
P2 C14 H14 106.4
C14 C15 H15A 109.5
C14 C15 H15B 109.5
H15A C15 H15B 109.5
C14 C15 H15C 109.5
H15A C15 H15C 109.5
H15B C15 H15C 109.5
C14 C16 H16A 109.5
C14 C16 H16B 109.5
H16A C16 H16B 109.5
C14 C16 H16C 109.5
H16A C16 H16C 109.5
H16B C16 H16C 109.5
C18 C17 C19 111.81(16)
C18 C17 P2 111.74(14)
C19 C17 P2 116.80(14)
C18 C17 H17 105.1
C19 C17 H17 105.1
P2 C17 H17 105.1
C17 C18 H18A 109.5
C17 C18 H18B 109.5
H18A C18 H18B 109.5
C17 C18 H18C 109.5
H18A C18 H18C 109.5
H18B C18 H18C 109.5
C17 C19 H19A 109.5
C17 C19 H19B 109.5
H19A C19 H19B 109.5
C17 C19 H19C 109.5
H19A C19 H19C 109.5
H19B C19 H19C 109.5
O1 C20 Mn1 178.35(17)
O2 C21 Mn1 179.51(19)
O3 C22 Mn1 178.81(18)
C21 Mn1 C20 91.33(8)
C21 Mn1 C22 92.94(8)
C20 Mn1 C22 95.24(8)
C21 Mn1 P1 91.38(6)
C20 Mn1 P1 95.30(6)
C22 Mn1 P1 168.51(6)
C21 Mn1 P2 91.32(6)
C20 Mn1 P2 168.09(6)
C22 Mn1 P2 96.21(6)
P1 Mn1 P2 73.032(17)
C21 Mn1 Br1 178.86(6)
C20 Mn1 Br1 87.86(6)
C22 Mn1 Br1 86.34(6)
P1 Mn1 Br1 89.492(14)
P2 Mn1 Br1 89.641(14)
C6 N1 C2 118.43(15)
C8 P1 C1 110.24(8)
C8 P1 C11 102.93(9)
C1 P1 C11 107.98(8)
C8 P1 Mn1 114.31(6)
C1 P1 Mn1 94.49(5)
C11 P1 Mn1 126.09(7)
C14 P2 C17 109.84(9)
C14 P2 C1 110.00(8)
C17 P2 C1 104.75(8)
C14 P2 Mn1 117.21(6)
C17 P2 Mn1 118.65(6)
C1 P2 Mn1 94.13(5)

loop_
_geom_bond_atom_site_label_1
_geom_bond_atom_site_label_2
_geom_bond_distance
Br1 Mn1 2.5231(3)
C1 C2 1.508(2)
C1 P1 1.8707(17)
C1 P2 1.8715(17)
C1 H1 1.0000
C2 N1 1.345(2)
C2 C3 1.390(2)
C3 C4 1.383(3)
C3 H3 0.9500
C4 C5 1.380(3)
C4 H4 0.9500
C5 C6 1.397(3)
C5 H5 0.9500
C6 N1 1.340(2)
C6 C7 1.500(3)
C7 H7A 0.9800
C7 H7B 0.9800
C7 H7C 0.9800
C8 C9 1.534(3)
C8 C10 1.535(3)
C8 P1 1.8515(18)
C8 H8 1.0000
C9 H9A 0.9800
C9 H9B 0.9800
C9 H9C 0.9800
C10 H10A 0.9800
C10 H10B 0.9800
C10 H10C 0.9800
C11 C13 1.517(3)
C11 C12 1.534(3)
C11 P1 1.8724(19)
C11 H11 1.0000
C12 H12A 0.9800
C12 H12B 0.9800
C12 H12C 0.9800
C13 H13A 0.9800
C13 H13B 0.9800
C13 H13C 0.9800
C14 C16 1.532(3)
C14 C15 1.539(3)
C14 P2 1.8500(17)
C14 H14 1.0000
C15 H15A 0.9800
C15 H15B 0.9800
C15 H15C 0.9800
C16 H16A 0.9800
C16 H16B 0.9800
C16 H16C 0.9800
C17 C18 1.528(3)
C17 C19 1.528(3)
C17 P2 1.8509(18)
C17 H17 1.0000
C18 H18A 0.9800
C18 H18B 0.9800
C18 H18C 0.9800
C19 H19A 0.9800
C19 H19B 0.9800
C19 H19C 0.9800
C20 O1 1.142(2)
C20 Mn1 1.8279(19)
C21 O2 1.136(2)
C21 Mn1 1.7842(19)
C22 O3 1.142(2)
C22 Mn1 1.829(2)
Mn1 P1 2.3247(5)
Mn1 P2 2.3351(5)

loop_
_geom_torsion_atom_site_label_1
_geom_torsion_atom_site_label_2
_geom_torsion_atom_site_label_3
_geom_torsion_atom_site_label_4
_geom_torsion
P1 C1 C2 N1 -67.21(18)
P2 C1 C2 N1 55.4(2)
P1 C1 C2 C3 110.34(16)
P2 C1 C2 C3 -127.07(15)
N1 C2 C3 C4 2.8(3)
C1 C2 C3 C4 -174.63(15)
C2 C3 C4 C5 -1.2(3)
C3 C4 C5 C6 -1.6(3)
C4 C5 C6 N1 3.1(3)
C4 C5 C6 C7 -176.34(17)
C5 C6 N1 C2 -1.6(3)
C7 C6 N1 C2 177.88(16)
C3 C2 N1 C6 -1.4(2)
C1 C2 N1 C6 176.10(15)
C9 C8 P1 C1 168.34(13)
C10 C8 P1 C1 -67.77(16)
C9 C8 P1 C11 -76.69(15)
C10 C8 P1 C11 47.20(16)
C9 C8 P1 Mn1 63.38(14)
C10 C8 P1 Mn1 -172.72(12)
C2 C1 P1 C8 31.12(16)
P2 C1 P1 C8 -104.30(9)
C2 C1 P1 C11 -80.61(15)
P2 C1 P1 C11 143.97(8)
C2 C1 P1 Mn1 149.09(12)
P2 C1 P1 Mn1 13.67(6)
C13 C11 P1 C8 -133.76(16)
C12 C11 P1 C8 99.24(16)
C13 C11 P1 C1 -17.17(17)
C12 C11 P1 C1 -144.17(15)
C13 C11 P1 Mn1 92.61(15)
C12 C11 P1 Mn1 -34.39(18)
C16 C14 P2 C17 -43.55(17)
C15 C14 P2 C17 83.07(16)
C16 C14 P2 C1 71.24(16)
C15 C14 P2 C1 -162.14(14)
C16 C14 P2 Mn1 177.11(12)
C15 C14 P2 Mn1 -56.27(16)
C18 C17 P2 C14 -57.39(16)
C19 C17 P2 C14 73.12(17)
C18 C17 P2 C1 -175.49(14)
C19 C17 P2 C1 -44.98(17)
C18 C17 P2 Mn1 81.29(15)
C19 C17 P2 Mn1 -148.20(13)
C2 C1 P2 C14 -25.96(16)
P1 C1 P2 C14 107.34(9)
C2 C1 P2 C17 92.03(15)
P1 C1 P2 C17 -134.67(8)
C2 C1 P2 Mn1 -146.90(13)
P1 C1 P2 Mn1 -13.60(6)

_cod_database_fobs_code 2020935
